data_2237814
loop_
_publ_author_name
'Lee, Jae Kyun'
'Min, Sun-Joon'
'Cho, Yong Seo'
'Cha, Joo Hwan'
'Won, Sung Ok'

_publ_section_title
;
 (<i>E</i>)-9-(4-Fluorostyryl)-3,3,6,6-tetramethyl-3,4,5,6,7,9-hexahydro-2<i>H</i>-xanthene-1,8-dione
;
_journal_coeditor_code FF2106
_journal_issue 6
_journal_name_full 'Acta Crystallographica Section E'
_journal_page_first o985
_journal_paper_doi 10.1107/S1600536813014049
_journal_volume 69
_journal_year 2013
_chemical_formula_iupac 'C25 H27 F O3'
_chemical_formula_moiety 'C25 H27 F O3'
_chemical_formula_sum 'C25 H27 F O3'
_chemical_formula_weight 394.48
_chemical_name_systematic
(<i>E</i>)-9-(4-Fluorostyryl)-3,3,6,6-tetramethyl-3,4,5,6,7,9-hexahydro-2<i>H</i>-xanthene-1,8-dione
_space_group_IT_number 14
_symmetry_cell_setting monoclinic
_symmetry_space_group_name_Hall '-P 2ybc'
_symmetry_space_group_name_H-M 'P 1 21/c 1'
_atom_sites_solution_hydrogens geom
_atom_sites_solution_primary direct
_atom_sites_solution_secondary difmap
_cell_angle_alpha 90.0000
_cell_angle_beta 99.681(3)
_cell_angle_gamma 90.0000
_cell_formula_units_Z 4
_cell_length_a 5.9367(7)
_cell_length_b 18.8521(16)
_cell_length_c 19.3709(16)
_cell_measurement_reflns_used 12751
_cell_measurement_temperature 296
_cell_measurement_theta_max 27.45
_cell_measurement_theta_min 3.04
_cell_volume 2137.1(4)
_computing_cell_refinement 'RAPID-AUTO (Rigaku, 1995)'
_computing_data_collection 'RAPID-AUTO (Rigaku, 2006)'
_computing_data_reduction 'RAPID-AUTO (Rigaku, 1995)'
_computing_molecular_graphics 'CrystalStructure (Rigaku, 2010)'
_computing_publication_material 'CrystalStructure (Rigaku, 2010)'
_computing_structure_refinement 'SHELXL97 (Sheldrick, 2008)'
_computing_structure_solution 'Il Milione (Burla <i>et al.</i>, 2007)'
_diffrn_ambient_temperature 296
_diffrn_detector_area_resol_mean 10.000
_diffrn_measured_fraction_theta_full 0.994
_diffrn_measured_fraction_theta_max 0.994
_diffrn_measurement_device_type 'Rigaku R-AXIS RAPID'
_diffrn_measurement_method \w
_diffrn_radiation_type 'Mo K\a'
_diffrn_radiation_wavelength 0.71075
_diffrn_reflns_av_R_equivalents 0.0372
_diffrn_reflns_limit_h_max 7
_diffrn_reflns_limit_h_min -7
_diffrn_reflns_limit_k_max 24
_diffrn_reflns_limit_k_min -24
_diffrn_reflns_limit_l_max 25
_diffrn_reflns_limit_l_min -22
_diffrn_reflns_number 20480
_diffrn_reflns_theta_full 27.46
_diffrn_reflns_theta_max 27.46
_diffrn_standards_number 0
_exptl_absorpt_coefficient_mu 0.085
_exptl_absorpt_correction_T_max 0.983
_exptl_absorpt_correction_T_min 0.773
_exptl_absorpt_correction_type multi-scan
_exptl_absorpt_process_details '(ABSCOR; Rigaku, 1995)'
_exptl_crystal_colour colourless
_exptl_crystal_density_diffrn 1.226
_exptl_crystal_density_method 'not measured'
_exptl_crystal_description chunk
_exptl_crystal_F_000 840.00
_exptl_crystal_size_max 0.300
_exptl_crystal_size_mid 0.200
_exptl_crystal_size_min 0.200
_refine_diff_density_max 0.420
_refine_diff_density_min -0.240
_refine_ls_extinction_method none
_refine_ls_goodness_of_fit_ref 1.088
_refine_ls_hydrogen_treatment mixed
_refine_ls_number_parameters 274
_refine_ls_number_reflns 4864
_refine_ls_number_restraints 0
_refine_ls_R_factor_gt 0.0534
_refine_ls_shift/su_max 0.000
_refine_ls_structure_factor_coef Fsqd
_refine_ls_weighting_details 'w = 1/[\s^2^(Fo^2^)+(0.0774P)^2^+0.3562P] where P=(Fo^2^+2Fc^2^)/3'
_refine_ls_weighting_scheme calc
_refine_ls_wR_factor_ref 0.1690
_reflns_number_gt 2857
_reflns_number_total 4864
_reflns_threshold_expression F^2^>2\s(F^2^)
_cod_data_source_file ff2106.cif
_cod_data_source_block I
_cod_original_sg_symbol_H-M 'P 21/c'
_cod_database_code 2237814
_cod_database_fobs_code 2237814

loop_
_symmetry_equiv_pos_site_id
_symmetry_equiv_pos_as_xyz
1 +X,+Y,+Z
2 -X,1/2+Y,1/2-Z
3 -X,-Y,-Z
4 +X,1/2-Y,1/2+Z

loop_
_atom_site_type_symbol
_atom_site_label
_atom_site_fract_x
_atom_site_fract_y
_atom_site_fract_z
_atom_site_U_iso_or_equiv
_atom_site_adp_type
_atom_site_calc_flag
_atom_site_refinement_flags
_atom_site_occupancy
_atom_site_symmetry_multiplicity
F F1 1.3085(4) 0.41875(10) 0.55088(8) 0.1071(7) Uani d . 1.0 4
O O1 0.3415(3) 0.16938(9) 0.26856(10) 0.0755(6) Uani d . 1.0 4
O O2 0.5001(4) 0.40605(8) 0.14354(9) 0.0743(6) Uani d . 1.0 4
O O3 0.9010(3) 0.19315(7) 0.12327(7) 0.0508(4) Uani d . 1.0 4
C C1 0.5863(4) 0.26673(10) 0.19791(9) 0.0457(5) Uani d . 1.0 4
C C2 0.6201(4) 0.18746(10) 0.19814(9) 0.0427(5) Uani d . 1.0 4
C C3 0.4790(4) 0.14307(12) 0.23554(11) 0.0541(6) Uani d . 1.0 4
C C4 0.5029(4) 0.06354(12) 0.22949(12) 0.0591(6) Uani d . 1.0 4
C C5 0.7461(4) 0.03924(10) 0.22594(10) 0.0451(5) Uani d . 1.0 4
C C6 0.8316(4) 0.07994(10) 0.16669(10) 0.0484(5) Uani d . 1.0 4
C C7 0.7745(4) 0.15633(10) 0.16515(9) 0.0424(5) Uani d . 1.0 4
C C8 0.8474(4) 0.26351(10) 0.10936(9) 0.0449(5) Uani d . 1.0 4
C C9 0.9782(4) 0.29226(11) 0.05617(10) 0.0517(5) Uani d . 1.0 4
C C10 0.8696(4) 0.35891(10) 0.01931(9) 0.0469(5) Uani d . 1.0 4
C C11 0.7974(5) 0.40786(11) 0.07479(11) 0.0592(6) Uani d . 1.0 4
C C12 0.6512(4) 0.37327(10) 0.12129(10) 0.0512(6) Uani d . 1.0 4
C C13 0.6981(4) 0.29901(10) 0.14075(9) 0.0445(5) Uani d . 1.0 4
C C14 0.6839(4) 0.30007(11) 0.26838(10) 0.0487(5) Uani d . 1.0 4
C C15 0.8830(4) 0.28526(11) 0.30532(11) 0.0501(5) Uani d . 1.0 4
C C16 0.9898(4) 0.31916(10) 0.37108(10) 0.0454(5) Uani d . 1.0 4
C C17 1.2137(4) 0.30241(11) 0.40059(11) 0.0542(6) Uani d . 1.0 4
C C18 1.3216(5) 0.33576(13) 0.46122(12) 0.0635(6) Uani d . 1.0 4
C C19 1.2036(5) 0.38498(13) 0.49183(12) 0.0671(7) Uani d . 1.0 4
C C20 0.9810(5) 0.40299(12) 0.46566(12) 0.0638(7) Uani d . 1.0 4
C C21 0.8770(4) 0.36963(11) 0.40537(11) 0.0539(6) Uani d . 1.0 4
C C22 0.7571(6) -0.03946(12) 0.21348(15) 0.0782(8) Uani d . 1.0 4
C C23 0.8977(5) 0.05692(13) 0.29641(11) 0.0641(7) Uani d . 1.0 4
C C24 1.0446(5) 0.39614(12) -0.01757(12) 0.0632(7) Uani d . 1.0 4
C C25 0.6614(5) 0.33915(13) -0.03464(11) 0.0621(6) Uani d . 1.0 4
H H1 0.4221 0.2767 0.1876 0.0549 Uiso calc R 1.0 4
H H4A 0.4023 0.0474 0.1877 0.0710 Uiso calc R 1.0 4
H H4B 0.4533 0.0413 0.2695 0.0710 Uiso calc R 1.0 4
H H6A 0.9961 0.0747 0.1720 0.0581 Uiso calc R 1.0 4
H H6B 0.7652 0.0589 0.1222 0.0581 Uiso calc R 1.0 4
H H9A 0.9885 0.2560 0.0213 0.0620 Uiso calc R 1.0 4
H H9B 1.1323 0.3034 0.0790 0.0620 Uiso calc R 1.0 4
H H11A 0.9339 0.4264 0.1038 0.0711 Uiso calc R 1.0 4
H H11B 0.7144 0.4478 0.0513 0.0711 Uiso calc R 1.0 4
H H17 1.2925 0.2683 0.3794 0.0651 Uiso calc R 1.0 4
H H18 1.4716 0.3246 0.4804 0.0762 Uiso calc R 1.0 4
H H20 0.9033 0.4365 0.4879 0.0766 Uiso calc R 1.0 4
H H21 0.7266 0.3812 0.3869 0.0646 Uiso calc R 1.0 4
H H22A 0.6699 -0.0508 0.1685 0.0938 Uiso calc R 1.0 4
H H22B 0.6951 -0.0643 0.2493 0.0938 Uiso calc R 1.0 4
H H22C 0.9133 -0.0534 0.2148 0.0938 Uiso calc R 1.0 4
H H23A 0.8403 0.0328 0.3335 0.0769 Uiso calc R 1.0 4
H H23B 0.8958 0.1072 0.3043 0.0769 Uiso calc R 1.0 4
H H23C 1.0515 0.0418 0.2954 0.0769 Uiso calc R 1.0 4
H H24A 0.9776 0.4381 -0.0405 0.0758 Uiso calc R 1.0 4
H H24B 1.0908 0.3647 -0.0516 0.0758 Uiso calc R 1.0 4
H H24C 1.1756 0.4090 0.0163 0.0758 Uiso calc R 1.0 4
H H25A 0.5517 0.3152 -0.0118 0.0745 Uiso calc R 1.0 4
H H25B 0.7074 0.3084 -0.0693 0.0745 Uiso calc R 1.0 4
H H25C 0.5940 0.3814 -0.0568 0.0745 Uiso calc R 1.0 4
H H14 0.606(5) 0.3358(14) 0.2853(13) 0.080(8) Uiso d . 1.0 4
H H15 0.976(5) 0.2514(13) 0.2866(13) 0.070(8) Uiso d . 1.0 4

loop_
_atom_site_aniso_label
_atom_site_aniso_U_11
_atom_site_aniso_U_22
_atom_site_aniso_U_33
_atom_site_aniso_U_12
_atom_site_aniso_U_13
_atom_site_aniso_U_23
F1 0.1157(15) 0.1169(14) 0.0759(10) -0.0103(11) -0.0212(10) -0.0327(10)
O1 0.0723(12) 0.0670(11) 0.1011(13) 0.0029(9) 0.0546(11) -0.0011(9)
O2 0.1033(15) 0.0543(10) 0.0726(11) 0.0236(9) 0.0359(10) 0.0042(8)
O3 0.0574(9) 0.0486(8) 0.0522(8) 0.0101(7) 0.0257(7) 0.0112(7)
C1 0.0488(13) 0.0489(11) 0.0410(10) 0.0065(9) 0.0121(9) -0.0005(9)
C2 0.0447(12) 0.0447(11) 0.0398(10) 0.0003(9) 0.0109(8) -0.0013(8)
C3 0.0488(13) 0.0572(13) 0.0605(13) -0.0001(10) 0.0210(11) -0.0010(10)
C4 0.0537(14) 0.0595(14) 0.0660(14) -0.0074(11) 0.0149(11) 0.0005(11)
C5 0.0478(12) 0.0414(10) 0.0488(11) -0.0023(9) 0.0157(9) 0.0013(9)
C6 0.0528(13) 0.0471(11) 0.0486(11) 0.0026(9) 0.0183(10) 0.0003(9)
C7 0.0451(12) 0.0461(11) 0.0380(9) 0.0001(9) 0.0128(8) 0.0019(8)
C8 0.0515(13) 0.0440(11) 0.0394(10) 0.0016(9) 0.0084(9) 0.0041(8)
C9 0.0548(13) 0.0534(12) 0.0495(11) 0.0022(10) 0.0162(10) 0.0080(10)
C10 0.0560(13) 0.0445(11) 0.0399(10) -0.0030(9) 0.0073(9) 0.0033(9)
C11 0.0814(18) 0.0426(11) 0.0550(12) -0.0065(11) 0.0153(12) -0.0009(10)
C12 0.0691(15) 0.0439(11) 0.0413(10) 0.0030(10) 0.0112(10) -0.0063(9)
C13 0.0527(13) 0.0450(10) 0.0364(9) 0.0026(9) 0.0100(9) 0.0000(8)
C14 0.0591(14) 0.0477(11) 0.0412(10) 0.0116(10) 0.0143(10) -0.0020(9)
C15 0.0520(14) 0.0481(12) 0.0519(12) 0.0063(10) 0.0133(10) -0.0070(10)
C16 0.0503(13) 0.0432(10) 0.0444(10) 0.0008(9) 0.0124(9) 0.0033(9)
C17 0.0538(14) 0.0541(12) 0.0558(12) 0.0031(10) 0.0121(10) 0.0050(10)
C18 0.0553(15) 0.0706(15) 0.0611(14) -0.0025(12) 0.0000(11) 0.0090(12)
C19 0.0787(19) 0.0662(15) 0.0524(13) -0.0144(14) -0.0006(12) -0.0048(12)
C20 0.0752(18) 0.0623(14) 0.0541(12) 0.0026(12) 0.0113(12) -0.0123(11)
C21 0.0537(14) 0.0561(13) 0.0521(12) 0.0046(10) 0.0098(10) -0.0038(10)
C22 0.100(3) 0.0492(13) 0.0961(19) -0.0046(13) 0.0465(17) -0.0001(13)
C23 0.0675(17) 0.0670(15) 0.0568(13) -0.0014(12) 0.0076(12) 0.0103(12)
C24 0.0704(17) 0.0602(14) 0.0603(13) -0.0066(12) 0.0152(12) 0.0136(11)
C25 0.0646(16) 0.0717(15) 0.0486(12) -0.0028(12) 0.0057(11) 0.0026(11)

loop_
_atom_type_symbol
_atom_type_description
_atom_type_scat_dispersion_real
_atom_type_scat_dispersion_imag
_atom_type_scat_source
C C 0.0033 0.0016
;
International Tables for Crystallography
(1992, Vol. C, Tables 4.2.6.8 and 6.1.1.4)
;
H H 0.0000 0.0000
;
International Tables for Crystallography
(1992, Vol. C, Table 6.1.1.4)
;
F F 0.0171 0.0103
;
International Tables for Crystallography
(1992, Vol. C, Tables 4.2.6.8 and 6.1.1.4)
;
O O 0.0106 0.0060
;
International Tables for Crystallography
(1992, Vol. C, Tables 4.2.6.8 and 6.1.1.4)
;

loop_
_geom_angle_atom_site_label_1
_geom_angle_atom_site_label_2
_geom_angle_atom_site_label_3
_geom_angle
_geom_angle_publ_flag
C7 O3 C8 117.86(16) no
C2 C1 C13 109.06(17) no
C2 C1 C14 112.04(15) no
C13 C1 C14 110.00(17) no
C1 C2 C3 118.84(18) no
C1 C2 C7 122.35(18) no
C3 C2 C7 118.81(18) no
O1 C3 C2 121.1(2) no
O1 C3 C4 121.5(3) no
C2 C3 C4 117.4(2) no
C3 C4 C5 113.74(19) no
C4 C5 C6 108.50(17) no
C4 C5 C22 111.7(2) no
C4 C5 C23 108.13(18) no
C6 C5 C22 110.10(19) no
C6 C5 C23 109.69(17) no
C22 C5 C23 108.70(18) no
C5 C6 C7 113.47(18) no
O3 C7 C2 122.94(18) no
O3 C7 C6 110.85(17) no
C2 C7 C6 126.20(19) no
O3 C8 C9 110.75(17) no
O3 C8 C13 122.79(18) no
C9 C8 C13 126.46(18) no
C8 C9 C10 113.10(19) no
C9 C10 C11 108.21(16) no
C9 C10 C24 109.18(19) no
C9 C10 C25 110.37(17) no
C11 C10 C24 110.12(18) no
C11 C10 C25 109.78(19) no
C24 C10 C25 109.18(17) no
C10 C11 C12 114.68(17) no
O2 C12 C11 121.55(19) no
O2 C12 C13 120.7(2) no
C11 C12 C13 117.8(2) no
C1 C13 C8 122.58(18) no
C1 C13 C12 119.06(18) no
C8 C13 C12 118.28(19) no
C1 C14 C15 125.1(2) no
C14 C15 C16 126.9(2) no
C15 C16 C17 120.00(19) no
C15 C16 C21 122.54(19) no
C17 C16 C21 117.45(18) no
C16 C17 C18 121.1(2) no
C17 C18 C19 118.7(3) no
F1 C19 C18 119.2(3) no
F1 C19 C20 117.9(3) no
C18 C19 C20 122.8(3) no
C19 C20 C21 117.7(3) no
C16 C21 C20 122.2(2) no
C2 C1 H1 108.563 no
C13 C1 H1 108.543 no
C14 C1 H1 108.553 no
C3 C4 H4A 108.819 no
C3 C4 H4B 108.810 no
C5 C4 H4A 108.816 no
C5 C4 H4B 108.809 no
H4A C4 H4B 107.675 no
C5 C6 H6A 108.873 no
C5 C6 H6B 108.870 no
C7 C6 H6A 108.879 no
C7 C6 H6B 108.878 no
H6A C6 H6B 107.714 no
C8 C9 H9A 108.964 no
C8 C9 H9B 108.967 no
C10 C9 H9A 108.960 no
C10 C9 H9B 108.949 no
H9A C9 H9B 107.764 no
C10 C11 H11A 108.599 no
C10 C11 H11B 108.596 no
C12 C11 H11A 108.585 no
C12 C11 H11B 108.593 no
H11A C11 H11B 107.567 no
C1 C14 H14 119.2(16) no
C15 C14 H14 115.5(16) no
C14 C15 H15 117.5(14) no
C16 C15 H15 115.4(14) no
C16 C17 H17 119.438 no
C18 C17 H17 119.442 no
C17 C18 H18 120.662 no
C19 C18 H18 120.663 no
C19 C20 H20 121.137 no
C21 C20 H20 121.142 no
C16 C21 H21 118.893 no
C20 C21 H21 118.900 no
C5 C22 H22A 109.474 no
C5 C22 H22B 109.466 no
C5 C22 H22C 109.466 no
H22A C22 H22B 109.474 no
H22A C22 H22C 109.478 no
H22B C22 H22C 109.470 no
C5 C23 H23A 109.470 no
C5 C23 H23B 109.469 no
C5 C23 H23C 109.469 no
H23A C23 H23B 109.474 no
H23A C23 H23C 109.481 no
H23B C23 H23C 109.464 no
C10 C24 H24A 109.469 no
C10 C24 H24B 109.475 no
C10 C24 H24C 109.473 no
H24A C24 H24B 109.474 no
H24A C24 H24C 109.474 no
H24B C24 H24C 109.463 no
C10 C25 H25A 109.471 no
C10 C25 H25B 109.473 no
C10 C25 H25C 109.459 no
H25A C25 H25B 109.473 no
H25A C25 H25C 109.466 no
H25B C25 H25C 109.484 no

loop_
_geom_bond_atom_site_label_1
_geom_bond_atom_site_label_2
_geom_bond_distance
_geom_bond_publ_flag
F1 C19 1.365(3) no
O1 C3 1.224(3) no
O2 C12 1.226(3) no
O3 C7 1.382(3) no
O3 C8 1.380(3) no
C1 C2 1.508(3) no
C1 C13 1.511(3) no
C1 C14 1.526(3) no
C2 C3 1.460(3) no
C2 C7 1.338(3) no
C3 C4 1.512(4) no
C4 C5 1.527(4) no
C5 C6 1.536(3) no
C5 C22 1.506(3) no
C5 C23 1.540(3) no
C6 C7 1.479(3) no
C8 C9 1.492(3) no
C8 C13 1.336(3) no
C9 C10 1.533(3) no
C10 C11 1.531(3) no
C10 C24 1.527(4) no
C10 C25 1.524(3) no
C11 C12 1.501(4) no
C12 C13 1.464(3) no
C14 C15 1.305(3) no
C15 C16 1.470(3) no
C16 C17 1.392(3) no
C16 C21 1.394(3) no
C17 C18 1.390(3) no
C18 C19 1.358(4) no
C19 C20 1.376(4) no
C20 C21 1.378(3) no
C1 H1 0.980 no
C4 H4A 0.970 no
C4 H4B 0.970 no
C6 H6A 0.970 no
C6 H6B 0.970 no
C9 H9A 0.970 no
C9 H9B 0.970 no
C11 H11A 0.970 no
C11 H11B 0.970 no
C14 H14 0.91(3) no
C15 H15 0.95(3) no
C17 H17 0.930 no
C18 H18 0.930 no
C20 H20 0.930 no
C21 H21 0.930 no
C22 H22A 0.960 no
C22 H22B 0.960 no
C22 H22C 0.960 no
C23 H23A 0.960 no
C23 H23B 0.960 no
C23 H23C 0.960 no
C24 H24A 0.960 no
C24 H24B 0.960 no
C24 H24C 0.960 no
C25 H25A 0.960 no
C25 H25B 0.960 no
C25 H25C 0.960 no

loop_
_geom_contact_atom_site_label_1
_geom_contact_atom_site_label_2
_geom_contact_distance
_geom_contact_site_symmetry_2
_geom_contact_publ_flag
F1 C21 3.597(3) . no
O1 C1 2.832(3) . no
O1 C7 3.523(3) . no
O1 C14 3.194(3) . no
O2 C1 2.844(3) . no
O2 C8 3.517(3) . no
O2 C14 3.185(3) . no
O3 C1 2.900(3) . no
C2 C5 2.919(3) . no
C2 C8 2.759(3) . no
C2 C15 3.009(3) . no
C2 C23 3.367(3) . no
C3 C6 2.918(4) . no
C3 C14 3.222(3) . no
C3 C23 3.036(4) . no
C4 C7 2.809(4) . no
C7 C13 2.755(3) . no
C7 C14 3.463(3) . no
C7 C23 3.144(3) . no
C8 C11 2.806(3) . no
C8 C14 3.451(3) . no
C8 C25 3.162(3) . no
C9 C12 2.918(4) . no
C10 C13 2.941(3) . no
C12 C14 3.142(3) . no
C12 C25 3.099(3) . no
C13 C15 3.203(3) . no
C13 C25 3.452(3) . no
C14 C21 3.009(3) . no
C16 C19 2.761(3) . no
C17 C20 2.771(4) . no
C18 C21 2.754(4) . no
F1 C4 3.474(3) 4_655 no
F1 C6 3.512(3) 4_655 no
F1 C7 3.535(3) 4_655 no
O1 O3 3.534(3) 1_455 no
O1 C23 3.494(4) 1_455 no
O2 C22 3.533(4) 2_655 no
O3 O1 3.534(3) 1_655 no
C4 F1 3.474(3) 4_454 no
C6 F1 3.512(3) 4_454 no
C7 F1 3.535(3) 4_454 no
C16 C22 3.588(4) 2_755 no
C22 O2 3.533(4) 2_645 no
C22 C16 3.588(4) 2_745 no
C23 O1 3.494(4) 1_655 no
F1 H18 2.5290 . no
F1 H20 2.5297 . no
O1 H1 2.6521 . no
O1 H4A 2.8387 . no
O1 H4B 2.5043 . no
O1 H23B 3.4520 . no
O1 H14 3.50(3) . no
O2 H1 2.6498 . no
O2 H11A 2.8347 . no
O2 H11B 2.4886 . no
O2 H25A 3.5198 . no
O2 H14 3.02(3) . no
O3 H6A 2.4523 . no
O3 H6B 2.6557 . no
O3 H9A 2.4322 . no
O3 H9B 2.7096 . no
O3 H15 3.31(3) . no
C1 H15 2.65(3) . no
C2 H4A 2.9317 . no
C2 H4B 3.3091 . no
C2 H6A 3.1832 . no
C2 H6B 3.0345 . no
C2 H23B 2.8394 . no
C2 H14 3.27(3) . no
C2 H15 2.76(3) . no
C3 H1 2.6867 . no
C3 H6B 3.3883 . no
C3 H23A 3.3393 . no
C3 H23B 2.6914 . no
C3 H15 3.59(3) . no
C4 H6A 3.3095 . no
C4 H6B 2.7999 . no
C4 H22A 2.7237 . no
C4 H22B 2.6671 . no
C4 H22C 3.3330 . no
C4 H23A 2.6551 . no
C4 H23B 2.6606 . no
C4 H23C 3.3172 . no
C6 H4A 2.7173 . no
C6 H4B 3.3234 . no
C6 H22A 2.6471 . no
C6 H22B 3.3240 . no
C6 H22C 2.6962 . no
C6 H23A 3.3434 . no
C6 H23B 2.6773 . no
C6 H23C 2.7096 . no
C7 H1 3.1660 . no
C7 H4A 3.1005 . no
C7 H23B 2.8257 . no
C7 H23C 3.5123 . no
C7 H15 3.04(3) . no
C8 H1 3.1658 . no
C8 H11A 3.1173 . no
C8 H25A 2.8550 . no
C8 H25B 3.5231 . no
C8 H15 3.40(3) . no
C9 H11A 2.7191 . no
C9 H11B 3.3179 . no
C9 H24A 3.3260 . no
C9 H24B 2.6728 . no
C9 H24C 2.6682 . no
C9 H25A 2.6849 . no
C9 H25B 2.6957 . no
C9 H25C 3.3375 . no
C11 H9A 3.3094 . no
C11 H9B 2.7892 . no
C11 H24A 2.6947 . no
C11 H24B 3.3354 . no
C11 H24C 2.6797 . no
C11 H25A 2.6776 . no
C11 H25B 3.3292 . no
C11 H25C 2.6784 . no
C12 H1 2.7208 . no
C12 H9B 3.3688 . no
C12 H25A 2.7712 . no
C12 H25C 3.4135 . no
C12 H14 3.31(3) . no
C13 H9A 3.2125 . no
C13 H9B 3.0200 . no
C13 H11A 2.9274 . no
C13 H11B 3.3065 . no
C13 H25A 2.9519 . no
C13 H14 3.02(3) . no
C13 H15 3.15(3) . no
C14 H21 2.7346 . no
C15 H1 3.2578 . no
C15 H17 2.6261 . no
C15 H21 2.6687 . no
C15 H23B 3.3580 . no
C16 H18 3.2625 . no
C16 H20 3.2668 . no
C16 H14 2.60(3) . no
C17 H21 3.2216 . no
C17 H15 2.60(3) . no
C18 H20 3.2365 . no
C19 H17 3.2011 . no
C19 H21 3.1964 . no
C20 H18 3.2361 . no
C21 H17 3.2251 . no
C21 H14 2.67(3) . no
C21 H15 3.33(3) . no
C22 H4A 2.6483 . no
C22 H4B 2.7210 . no
C22 H6A 2.7709 . no
C22 H6B 2.5677 . no
C22 H23A 2.6688 . no
C22 H23B 3.3055 . no
C22 H23C 2.6427 . no
C23 H4A 3.3211 . no
C23 H4B 2.6184 . no
C23 H6A 2.5950 . no
C23 H6B 3.3338 . no
C23 H22A 3.3113 . no
C23 H22B 2.6714 . no
C23 H22C 2.6239 . no
C24 H9A 2.7833 . no
C24 H9B 2.5485 . no
C24 H11A 2.6092 . no
C24 H11B 2.7298 . no
C24 H25A 3.3190 . no
C24 H25B 2.6590 . no
C24 H25C 2.6697 . no
C25 H9A 2.5878 . no
C25 H9B 3.3230 . no
C25 H11A 3.3249 . no
C25 H11B 2.6250 . no
C25 H24A 2.6618 . no
C25 H24B 2.6684 . no
C25 H24C 3.3184 . no
H1 H14 2.3060 . no
H1 H15 3.5473 . no
H4A H6B 2.6867 . no
H4A H22A 2.5078 . no
H4A H22B 2.8608 . no
H4A H22C 3.5429 . no
H4A H23A 3.5130 . no
H4A H23B 3.5669 . no
H4B H22A 3.0561 . no
H4B H22B 2.5231 . no
H4B H22C 3.5691 . no
H4B H23A 2.4253 . no
H4B H23B 2.8818 . no
H4B H23C 3.5018 . no
H6A H22A 3.0515 . no
H6A H22C 2.6270 . no
H6A H23A 3.4987 . no
H6A H23B 2.7933 . no
H6A H23C 2.4373 . no
H6B H22A 2.3597 . no
H6B H22B 3.4599 . no
H6B H22C 2.8171 . no
H6B H23B 3.5981 . no
H6B H23C 3.5109 . no
H9A H24B 2.6192 . no
H9A H24C 3.0991 . no
H9A H25A 2.7968 . no
H9A H25B 2.4202 . no
H9A H25C 3.4894 . no
H9B H11A 2.6795 . no
H9B H24A 3.4538 . no
H9B H24B 2.7544 . no
H9B H24C 2.3679 . no
H9B H25B 3.4901 . no
H11A H24A 2.8602 . no
H11A H24B 3.4971 . no
H11A H24C 2.4211 . no
H11A H25A 3.5841 . no
H11A H25C 3.5165 . no
H11B H24A 2.5642 . no
H11B H24B 3.5944 . no
H11B H24C 3.0192 . no
H11B H25A 2.8774 . no
H11B H25B 3.5111 . no
H11B H25C 2.4423 . no
H17 H18 2.3213 . no
H17 H15 2.3945 . no
H20 H21 2.3081 . no
H21 H14 2.1556 . no
H21 H15 3.5935 . no
H22A H23A 3.5554 . no
H22A H23C 3.5135 . no
H22B H23A 2.5079 . no
H22B H23B 3.5474 . no
H22B H23C 2.9393 . no
H22C H23A 2.9083 . no
H22C H23B 3.4988 . no
H22C H23C 2.4290 . no
H23B H15 2.7912 . no
H24A H25A 3.5416 . no
H24A H25B 2.9248 . no
H24A H25C 2.4867 . no
H24B H25A 3.5415 . no
H24B H25B 2.4823 . no
H24B H25C 2.9505 . no
H24C H25B 3.5378 . no
H24C H25C 3.5428 . no
H14 H15 2.71(4) . no
F1 H4A 2.6922 4_655 no
F1 H6A 3.2287 4_555 no
F1 H6B 2.8599 4_655 no
F1 H20 3.0448 3_766 no
O1 H6A 3.0975 1_455 no
O1 H17 2.8952 1_455 no
O1 H23B 3.0772 1_455 no
O1 H23C 3.0534 1_455 no
O1 H25B 3.5309 4_555 no
O1 H25C 3.5911 4_555 no
O1 H15 2.74(3) 1_455 no
O2 H4B 3.0419 2_655 no
O2 H9B 3.0258 1_455 no
O2 H11A 3.3418 1_455 no
O2 H22B 2.6029 2_655 no
O2 H23A 3.2088 2_655 no
O2 H24C 2.8628 1_455 no
O3 H1 3.5083 1_655 no
O3 H18 3.4484 4_454 no
O3 H20 3.5868 4_554 no
C1 H9B 3.3111 1_455 no
C3 H6A 3.1946 1_455 no
C3 H23C 3.5247 1_455 no
C4 H6A 3.0348 1_455 no
C4 H23C 3.1830 1_455 no
C6 H4A 3.4001 1_655 no
C6 H20 3.5732 4_554 no
C8 H1 3.5015 1_655 no
C8 H18 3.4780 4_454 no
C9 H1 3.3551 1_655 no
C11 H23A 3.4709 2_755 no
C11 H23C 3.5698 2_755 no
C11 H24A 3.3105 3_765 no
C12 H9B 3.3236 1_455 no
C12 H24C 3.2611 1_455 no
C13 H9B 3.3720 1_455 no
C14 H17 3.4730 1_455 no
C14 H22B 3.3846 2_655 no
C15 H22C 3.3203 2_755 no
C15 H25B 3.3106 4_555 no
C16 H9A 3.2382 4_555 no
C16 H22A 3.3468 2_755 no
C16 H22C 3.0316 2_755 no
C16 H25B 3.2531 4_555 no
C17 H9A 3.0860 4_555 no
C17 H21 3.4376 1_655 no
C17 H22A 3.1996 2_755 no
C17 H22C 3.5190 2_755 no
C17 H24B 3.3980 4_555 no
C17 H25A 3.2675 4_655 no
C17 H25B 3.5667 4_655 no
C17 H14 3.54(3) 1_655 no
C18 H9A 3.0056 4_555 no
C18 H21 3.1224 1_655 no
C18 H22A 3.3064 2_755 no
C18 H25A 3.1618 4_655 no
C19 H9A 3.0437 4_555 no
C19 H20 3.4586 3_766 no
C19 H22A 3.5298 2_755 no
C20 H6B 3.5580 4_555 no
C20 H9A 3.1827 4_555 no
C20 H18 3.4206 1_455 no
C20 H20 3.1976 3_766 no
C21 H9A 3.2544 4_555 no
C21 H18 3.1313 1_455 no
C21 H22A 3.5814 2_755 no
C21 H22C 3.1694 2_755 no
C21 H25B 3.5623 4_555 no
C22 H21 3.5200 2_645 no
C22 H14 3.19(3) 2_645 no
C23 H4B 3.4377 1_655 no
C23 H11A 3.1848 2_745 no
C23 H24A 3.1156 4_555 no
C23 H24B 3.3204 4_555 no
C24 H11B 3.3831 3_765 no
C24 H23A 3.2261 4_554 no
C24 H23B 3.4164 4_554 no
C24 H24A 3.3320 3_765 no
C24 H25A 3.3600 1_655 no
C24 H25C 3.4827 1_655 no
C25 H17 3.2327 4_454 no
C25 H18 3.3155 4_454 no
C25 H24B 3.3827 1_455 no
C25 H24C 3.4616 1_455 no
H1 O3 3.5083 1_455 no
H1 C8 3.5015 1_455 no
H1 C9 3.3551 1_455 no
H1 H9B 2.5347 1_455 no
H1 H22B 3.3533 2_655 no
H1 H15 3.5543 1_455 no
H4A F1 2.6922 4_454 no
H4A C6 3.4001 1_455 no
H4A H6A 2.4346 1_455 no
H4A H21 3.4827 2_645 no
H4A H22C 3.5817 1_455 no
H4A H23C 3.1875 1_455 no
H4B O2 3.0419 2_645 no
H4B C23 3.4377 1_455 no
H4B H6A 3.0997 1_455 no
H4B H23C 2.5189 1_455 no
H6A F1 3.2287 4_554 no
H6A O1 3.0975 1_655 no
H6A C3 3.1946 1_655 no
H6A C4 3.0348 1_655 no
H6A H4A 2.4346 1_655 no
H6A H4B 3.0997 1_655 no
H6A H20 3.5224 4_554 no
H6B F1 2.8599 4_454 no
H6B C20 3.5580 4_554 no
H6B H20 2.8574 4_554 no
H9A C16 3.2382 4_554 no
H9A C17 3.0860 4_554 no
H9A C18 3.0056 4_554 no
H9A C19 3.0437 4_554 no
H9A C20 3.1827 4_554 no
H9A C21 3.2544 4_554 no
H9A H17 3.5637 4_554 no
H9A H18 3.3955 4_454 no
H9A H18 3.4535 4_554 no
H9B O2 3.0258 1_655 no
H9B C1 3.3111 1_655 no
H9B C12 3.3236 1_655 no
H9B C13 3.3720 1_655 no
H9B H1 2.5347 1_655 no
H9B H25A 3.2878 1_655 no
H11A O2 3.3418 1_655 no
H11A C23 3.1848 2_755 no
H11A H22B 3.2970 2_755 no
H11A H22C 3.4992 2_755 no
H11A H23A 2.5987 2_755 no
H11A H23C 2.9148 2_755 no
H11A H24A 2.9207 3_765 no
H11B C24 3.3831 3_765 no
H11B H11B 3.5508 3_665 no
H11B H23A 3.5428 2_755 no
H11B H23C 3.5355 2_755 no
H11B H24A 2.8542 3_765 no
H11B H24C 3.2402 1_455 no
H11B H24C 3.1172 3_765 no
H17 O1 2.8952 1_655 no
H17 C14 3.4730 1_655 no
H17 C25 3.2327 4_655 no
H17 H9A 3.5637 4_555 no
H17 H21 3.3260 1_655 no
H17 H22A 3.5506 2_755 no
H17 H24B 3.1705 4_555 no
H17 H25A 2.8640 4_655 no
H17 H25B 2.8858 4_655 no
H17 H25C 3.4576 4_655 no
H17 H14 3.0895 1_655 no
H18 O3 3.4484 4_655 no
H18 C8 3.4780 4_655 no
H18 C20 3.4206 1_655 no
H18 C21 3.1313 1_655 no
H18 C25 3.3155 4_655 no
H18 H9A 3.4535 4_555 no
H18 H9A 3.3955 4_655 no
H18 H20 3.3044 1_655 no
H18 H21 2.7628 1_655 no
H18 H25A 2.6772 4_655 no
H18 H25B 3.1027 4_655 no
H20 F1 3.0448 3_766 no
H20 O3 3.5868 4_555 no
H20 C6 3.5732 4_555 no
H20 C19 3.4586 3_766 no
H20 C20 3.1976 3_766 no
H20 H6A 3.5224 4_555 no
H20 H6B 2.8574 4_555 no
H20 H18 3.3044 1_455 no
H20 H20 2.6610 3_766 no
H21 C17 3.4376 1_455 no
H21 C18 3.1224 1_455 no
H21 C22 3.5200 2_655 no
H21 H4A 3.4827 2_655 no
H21 H17 3.3260 1_455 no
H21 H18 2.7628 1_455 no
H21 H22A 2.7368 2_655 no
H21 H22B 3.4731 2_655 no
H21 H22C 3.3746 2_755 no
H22A C16 3.3468 2_745 no
H22A C17 3.1996 2_745 no
H22A C18 3.3064 2_745 no
H22A C19 3.5298 2_745 no
H22A C21 3.5814 2_745 no
H22A H17 3.5506 2_745 no
H22A H21 2.7368 2_645 no
H22A H14 2.9242 2_645 no
H22B O2 2.6029 2_645 no
H22B C14 3.3846 2_645 no
H22B H1 3.3533 2_645 no
H22B H11A 3.2970 2_745 no
H22B H21 3.4731 2_645 no
H22B H14 2.6050 2_645 no
H22C C15 3.3203 2_745 no
H22C C16 3.0316 2_745 no
H22C C17 3.5190 2_745 no
H22C C21 3.1694 2_745 no
H22C H4A 3.5817 1_655 no
H22C H11A 3.4992 2_745 no
H22C H21 3.3746 2_745 no
H22C H14 3.5369 2_745 no
H23A O2 3.2088 2_645 no
H23A C11 3.4709 2_745 no
H23A C24 3.2261 4_555 no
H23A H11A 2.5987 2_745 no
H23A H11B 3.5428 2_745 no
H23A H24A 2.4997 4_555 no
H23A H24B 3.1267 4_555 no
H23A H25C 3.2102 4_555 no
H23B O1 3.0772 1_655 no
H23B C24 3.4164 4_555 no
H23B H24A 3.0844 4_555 no
H23B H24B 2.8856 4_555 no
H23B H25B 3.2722 4_555 no
H23B H25C 3.4810 4_555 no
H23C O1 3.0534 1_655 no
H23C C3 3.5247 1_655 no
H23C C4 3.1830 1_655 no
H23C C11 3.5698 2_745 no
H23C H4A 3.1875 1_655 no
H23C H4B 2.5189 1_655 no
H23C H11A 2.9148 2_745 no
H23C H11B 3.5355 2_745 no
H23C H24A 3.3030 4_555 no
H23C H24B 3.4221 4_555 no
H24A C11 3.3105 3_765 no
H24A C23 3.1156 4_554 no
H24A C24 3.3320 3_765 no
H24A H11A 2.9207 3_765 no
H24A H11B 2.8542 3_765 no
H24A H23A 2.4997 4_554 no
H24A H23B 3.0844 4_554 no
H24A H23C 3.3030 4_554 no
H24A H24A 2.8015 3_765 no
H24A H24C 3.0825 3_765 no
H24B C17 3.3980 4_554 no
H24B C23 3.3204 4_554 no
H24B C25 3.3827 1_655 no
H24B H17 3.1705 4_554 no
H24B H23A 3.1267 4_554 no
H24B H23B 2.8856 4_554 no
H24B H23C 3.4221 4_554 no
H24B H25A 2.8715 1_655 no
H24B H25C 3.0227 1_655 no
H24C O2 2.8628 1_655 no
H24C C12 3.2611 1_655 no
H24C C25 3.4616 1_655 no
H24C H11B 3.2402 1_655 no
H24C H11B 3.1172 3_765 no
H24C H24A 3.0825 3_765 no
H24C H25A 2.9694 1_655 no
H24C H25C 3.1036 1_655 no
H25A C17 3.2675 4_454 no
H25A C18 3.1618 4_454 no
H25A C24 3.3600 1_455 no
H25A H9B 3.2878 1_455 no
H25A H17 2.8640 4_454 no
H25A H18 2.6772 4_454 no
H25A H24B 2.8715 1_455 no
H25A H24C 2.9694 1_455 no
H25B O1 3.5309 4_554 no
H25B C15 3.3106 4_554 no
H25B C16 3.2531 4_554 no
H25B C17 3.5667 4_454 no
H25B C21 3.5623 4_554 no
H25B H17 2.8858 4_454 no
H25B H18 3.1027 4_454 no
H25B H23B 3.2722 4_554 no
H25C O1 3.5911 4_554 no
H25C C24 3.4827 1_455 no
H25C H17 3.4576 4_454 no
H25C H23A 3.2102 4_554 no
H25C H23B 3.4810 4_554 no
H25C H24B 3.0227 1_455 no
H25C H24C 3.1036 1_455 no
H14 C17 3.54(3) 1_455 no
H14 C22 3.19(3) 2_655 no
H14 H17 3.0895 1_455 no
H14 H22A 2.9242 2_655 no
H14 H22B 2.6050 2_655 no
H14 H22C 3.5369 2_755 no
H15 O1 2.74(3) 1_655 no
H15 H1 3.5543 1_655 no

loop_
_geom_hbond_atom_site_label_D
_geom_hbond_atom_site_label_H
_geom_hbond_atom_site_label_A
_geom_hbond_site_symmetry_A
_geom_hbond_distance_DH
_geom_hbond_distance_HA
_geom_hbond_distance_DA
_geom_hbond_angle_DHA
_geom_hbond_publ_flag
C22 H22B O2 2_645 0.960 2.6029 3.533(4) 163.0 yes

loop_
_geom_torsion_atom_site_label_1
_geom_torsion_atom_site_label_2
_geom_torsion_atom_site_label_3
_geom_torsion_atom_site_label_4
_geom_torsion
_geom_torsion_publ_flag
C7 O3 C8 C9 -172.44(13) no
C7 O3 C8 C13 7.8(3) no
C8 O3 C7 C2 -7.0(3) no
C8 O3 C7 C6 172.08(13) no
C2 C1 C13 C8 -15.0(3) no
C2 C1 C13 C12 168.36(14) no
C13 C1 C2 C3 -164.10(14) no
C13 C1 C2 C7 15.7(3) no
C2 C1 C14 C15 44.9(3) no
C14 C1 C2 C3 73.9(2) no
C14 C1 C2 C7 -106.30(19) no
C13 C1 C14 C15 -76.6(3) no
C14 C1 C13 C8 108.27(19) no
C14 C1 C13 C12 -68.4(2) no
C1 C2 C3 O1 -2.8(3) no
C1 C2 C3 C4 174.82(14) no
C1 C2 C7 O3 -5.9(3) no
C1 C2 C7 C6 175.25(14) no
C3 C2 C7 O3 173.98(15) no
C3 C2 C7 C6 -4.9(3) no
C7 C2 C3 O1 177.32(16) no
C7 C2 C3 C4 -5.0(3) no
O1 C3 C4 C5 -146.87(19) no
C2 C3 C4 C5 35.5(3) no
C3 C4 C5 C6 -53.4(2) no
C3 C4 C5 C22 -174.90(15) no
C3 C4 C5 C23 65.5(2) no
C4 C5 C6 C7 43.3(2) no
C22 C5 C6 C7 165.83(17) no
C23 C5 C6 C7 -74.6(2) no
C5 C6 C7 O3 165.12(14) no
C5 C6 C7 C2 -15.9(3) no
O3 C8 C9 C10 159.36(13) no
O3 C8 C13 C1 4.2(3) no
O3 C8 C13 C12 -179.08(14) no
C9 C8 C13 C1 -175.50(15) no
C9 C8 C13 C12 1.2(3) no
C13 C8 C9 C10 -20.9(3) no
C8 C9 C10 C11 44.1(2) no
C8 C9 C10 C24 163.94(14) no
C8 C9 C10 C25 -76.05(19) no
C9 C10 C11 C12 -52.5(3) no
C24 C10 C11 C12 -171.74(16) no
C25 C10 C11 C12 68.0(2) no
C10 C11 C12 O2 -145.70(18) no
C10 C11 C12 C13 35.6(3) no
O2 C12 C13 C1 -10.2(3) no
O2 C12 C13 C8 172.99(17) no
C11 C12 C13 C1 168.47(15) no
C11 C12 C13 C8 -8.3(3) no
C1 C14 C15 C16 175.85(18) no
C14 C15 C16 C17 -173.4(2) no
C14 C15 C16 C21 5.1(4) no
C15 C16 C17 C18 177.44(18) no
C15 C16 C21 C20 -177.67(18) no
C17 C16 C21 C20 0.9(3) no
C21 C16 C17 C18 -1.1(3) no
C16 C17 C18 C19 0.5(4) no
C17 C18 C19 F1 -179.2(2) no
C17 C18 C19 C20 0.4(4) no
F1 C19 C20 C21 178.92(19) no
C18 C19 C20 C21 -0.7(4) no
C19 C20 C21 C16 0.0(4) no
